data_4335728
loop_
_publ_author_name
'Ajay Pal Singh Pannu'
'James R. Stevens'
'Paul G. Plieger'

_publ_contact_author_address
;
Institute of Fundamental Sciences
Massey University
Private Bag 11 222
Palmerston North
4442
NEW ZEALAND
;
_publ_contact_author_email p.g.plieger@massey.ac.nz
_publ_contact_author_name P.Plieger
_publ_section_title
;
 Aryl-Linked Salicylaldoxime-Based Copper(II) Helicates and "Boxes":
 Synthesis, X-ray Analysis, and Anion Influence on Complex Structure
;
_journal_name_full 'Inorganic Chemistry'
_journal_page_first 9327
_journal_page_last 9337
_journal_paper_doi 10.1021/ic400829d
_journal_volume 52
_journal_year 2013
_chemical_absolute_configuration unk
_chemical_formula_moiety 'C68 H92 Cu2 N9 O11, 3(N O3)'
_chemical_formula_sum 'C68 H92 Cu2 N12 O20'
_chemical_formula_weight 1524.62
_chemical_name_systematic
; 
 ? 
;
_space_group_IT_number 4
_symmetry_cell_setting monoclinic
_symmetry_space_group_name_Hall 'P 2yb'
_symmetry_space_group_name_H-M 'P 1 21 1'
_atom_sites_solution_hydrogens geom
_atom_sites_solution_primary direct
_atom_sites_solution_secondary difmap
_audit_creation_method SHELXL-97
_cell_angle_alpha 90.00
_cell_angle_beta 106.297(10)
_cell_angle_gamma 90.00
_cell_formula_units_Z 2
_cell_length_a 11.4408(19)
_cell_length_b 20.2715(4)
_cell_length_c 19.0446(13)
_cell_measurement_reflns_used 16990
_cell_measurement_temperature 123(2)
_cell_measurement_theta_max 71.7
_cell_measurement_theta_min 6.5
_cell_volume 4239.4(8)
_computing_structure_refinement 'SHELXL-97 (Sheldrick, 1997)'
_computing_structure_solution 'SHELXS-97 (Sheldrick, 1990)'
_diffrn_ambient_temperature 123(2)
_diffrn_detector RX
_diffrn_detector_area_resol_mean 10.0000
_diffrn_measured_fraction_theta_full 0.984
_diffrn_measured_fraction_theta_max 0.984
_diffrn_measurement_device
;
Crystal Goniometer
;
_diffrn_measurement_device_type
;
Rigaku RAXIS conversion
;
_diffrn_measurement_method 'profile data from \w-scans'
_diffrn_measurement_specimen_support Loop
_diffrn_radiation_monochromator Confocal
_diffrn_radiation_type Copper
_diffrn_radiation_wavelength 1.54178
_diffrn_reflns_av_R_equivalents 0.0559
_diffrn_reflns_av_sigmaI/netI 0.0722
_diffrn_reflns_limit_h_max 13
_diffrn_reflns_limit_h_min -13
_diffrn_reflns_limit_k_max 24
_diffrn_reflns_limit_k_min -20
_diffrn_reflns_limit_l_max 23
_diffrn_reflns_limit_l_min -23
_diffrn_reflns_number 49913
_diffrn_reflns_theta_full 72.04
_diffrn_reflns_theta_max 72.036
_diffrn_reflns_theta_min 6.52
_diffrn_source 'Rotating Anode'
_diffrn_source_current 40.0
_diffrn_source_power 2.0
_diffrn_source_voltage 50.0
_exptl_absorpt_coefficient_mu 1.192
_exptl_absorpt_correction_T_max 0.888
_exptl_absorpt_correction_T_min 0.694
_exptl_absorpt_correction_type multi-scan
_exptl_crystal_colour Green
_exptl_crystal_density_diffrn 1.194
_exptl_crystal_description Prism
_exptl_crystal_F_000 1604
_exptl_crystal_size_max 0.43
_exptl_crystal_size_mid 0.13
_exptl_crystal_size_min 0.10
_platon_squeeze_details
;
The structure contained multiple diffuse methanol molecules. 
149 electrons per cell were squeezed out corresponding to
eight methanol molecules per cell (144e)
;
_refine_diff_density_max 0.666
_refine_diff_density_min -0.994
_refine_diff_density_rms 0.092
_refine_ls_abs_structure_details 'Flack H D (1983), Acta Cryst. A39, 876-881'
_refine_ls_abs_structure_Flack 0.06(3)
_refine_ls_extinction_coef 0.0015(2)
_refine_ls_extinction_expression Fc^*^=kFc[1+0.001xFc^2^\l^3^/sin(2\q)]^-1/4^
_refine_ls_extinction_method SHELXL
_refine_ls_goodness_of_fit_ref 1.097
_refine_ls_hydrogen_treatment constr
_refine_ls_matrix_type full
_refine_ls_number_parameters 940
_refine_ls_number_reflns 14261
_refine_ls_number_restraints 721
_refine_ls_restrained_S_all 1.081
_refine_ls_R_factor_all 0.0971
_refine_ls_R_factor_gt 0.0724
_refine_ls_shift/su_max 0.001
_refine_ls_shift/su_mean 0.000
_refine_ls_structure_factor_coef Fsqd
_refine_ls_weighting_details 'calc w=1/[\s^2^(Fo^2^)+(0.1356P)^2^+0.0000P] where P=(Fo^2^+2Fc^2^)/3'
_refine_ls_weighting_scheme calc
_refine_ls_wR_factor_gt 0.1867
_refine_ls_wR_factor_ref 0.2287
_reflns_number_gt 9962
_reflns_number_total 14261
_reflns_threshold_expression >2sigma(I)
_cod_data_source_file ic400829d_si_002_4.cif
_cod_data_source_block CCDC926417
_cod_depositor_comments
;
The following automatic conversions were performed:

'_symmetry_cell_setting' tag value 'monoclinc' was replaced with
'monoclinic' value as specified in the replacement file
'/home/robertas/cod-tools/perl-scripts/inputs/replacement_values.lst'.

Automatic conversion script
Id: cif_fix_values 3143 2015-03-26 13:38:13Z robertas 
;
_cod_original_sg_symbol_H-M 'P 21'
_cod_database_code 4335728

loop_
_symmetry_equiv_pos_as_xyz
'x, y, z'
'-x, y+1/2, -z'

loop_
_atom_site_label
_atom_site_type_symbol
_atom_site_fract_x
_atom_site_fract_y
_atom_site_fract_z
_atom_site_U_iso_or_equiv
_atom_site_adp_type
_atom_site_occupancy
_atom_site_symmetry_multiplicity
_atom_site_calc_flag
_atom_site_refinement_flags
_atom_site_disorder_assembly
_atom_site_disorder_group
Cu1 Cu 0.09297(8) 0.85042(5) 0.07683(4) 0.0415(2) Uani 1 1 d . . .
O1 O -0.0334(4) 0.8445(2) -0.01157(19) 0.0459(10) Uani 1 1 d U . .
Cu2 Cu 0.04897(8) 0.52267(5) 0.06926(4) 0.0452(3) Uani 1 1 d . . .
O2 O 0.0253(4) 0.5212(3) 0.1648(2) 0.0492(10) Uani 1 1 d U . .
O3 O 0.2132(4) 0.8438(2) 0.16833(19) 0.0450(10) Uani 1 1 d U . .
O4 O 0.0800(4) 0.5351(2) -0.0224(2) 0.0453(10) Uani 1 1 d U . .
C11 C -0.0243(6) 0.8422(4) -0.0787(3) 0.0445(13) Uani 1 1 d U . .
C12 C 0.1160(5) 0.5250(4) 0.2265(3) 0.0455(13) Uani 1 1 d U . .
C13 C 0.1917(6) 0.8366(3) 0.2331(3) 0.0441(14) Uani 1 1 d U . .
C14 C -0.0015(6) 0.5357(3) -0.0886(3) 0.0416(13) Uani 1 1 d U . .
C21 C 0.0838(5) 0.8522(4) -0.0984(3) 0.0418(12) Uani 1 1 d U . .
C22 C 0.2351(6) 0.5019(3) 0.2334(3) 0.0453(14) Uani 1 1 d U . .
C23 C 0.0818(5) 0.8552(3) 0.2476(3) 0.0404(12) Uani 1 1 d U . .
C24 C -0.1279(6) 0.5232(4) -0.1001(3) 0.0498(14) Uani 1 1 d U . .
C31 C 0.0833(6) 0.8494(4) -0.1729(3) 0.0468(13) Uani 1 1 d U . .
H31A H 0.1556 0.8576 -0.1846 0.056 Uiso 1 1 calc R . .
C32 C 0.3207(6) 0.5032(4) 0.3046(3) 0.0514(15) Uani 1 1 d U . .
H32A H 0.3981 0.4860 0.3100 0.062 Uiso 1 1 calc R . .
C33 C 0.0720(6) 0.8470(4) 0.3197(3) 0.0474(13) Uani 1 1 d U . .
H33A H 0.0009 0.8608 0.3299 0.057 Uiso 1 1 calc R . .
C34 C -0.2029(7) 0.5224(4) -0.1727(3) 0.0553(16) Uani 1 1 d U . .
H34A H -0.2845 0.5114 -0.1808 0.066 Uiso 1 1 calc R . .
C41 C -0.0194(6) 0.8350(3) -0.2285(3) 0.0471(14) Uani 1 1 d U . .
C42 C 0.2948(6) 0.5284(4) 0.3650(3) 0.0550(15) Uani 1 1 d U A .
C43 C 0.1622(6) 0.8199(3) 0.3748(3) 0.0465(14) Uani 1 1 d U . .
C44 C -0.1627(7) 0.5369(4) -0.2317(3) 0.0567(16) Uani 1 1 d U B .
C51 C -0.1264(6) 0.8239(4) -0.2083(3) 0.0498(15) Uani 1 1 d U . .
H51A H -0.1975 0.8142 -0.2447 0.060 Uiso 1 1 calc R . .
C52 C 0.1782(7) 0.5539(4) 0.3539(4) 0.0587(17) Uani 1 1 d U . .
H52A H 0.1587 0.5730 0.3935 0.070 Uiso 1 1 calc R . .
C53 C 0.2674(6) 0.7981(4) 0.3576(3) 0.0473(14) Uani 1 1 d U . .
H53A H 0.3287 0.7774 0.3934 0.057 Uiso 1 1 calc R . .
C54 C -0.0423(7) 0.5488(3) -0.2186(3) 0.0511(16) Uani 1 1 d U . .
H54A H -0.0133 0.5574 -0.2587 0.061 Uiso 1 1 calc R . .
C61 C -0.1310(6) 0.8265(3) -0.1364(3) 0.0433(13) Uani 1 1 d U . .
C62 C 0.0895(6) 0.5526(4) 0.2873(3) 0.0534(15) Uani 1 1 d U . .
C63 C 0.2814(5) 0.8069(3) 0.2882(3) 0.0435(13) Uani 1 1 d U . .
C64 C 0.0416(7) 0.5492(3) -0.1497(4) 0.0527(15) Uani 1 1 d U . .
C211 C 0.2015(6) 0.8609(3) -0.0444(3) 0.0447(14) Uani 1 1 d U . .
H21A H 0.2693 0.8674 -0.0614 0.054 Uiso 1 1 calc R . .
N212 N 0.2177(4) 0.8603(3) 0.0249(2) 0.0421(12) Uani 1 1 d U . .
O213 O 0.3431(4) 0.8656(3) 0.0635(2) 0.0568(13) Uani 1 1 d U . .
H213 H 0.3508 0.8651 0.1077 0.068 Uiso 1 1 calc R . .
C221 C 0.2792(6) 0.4773(3) 0.1735(3) 0.0476(14) Uani 1 1 d U . .
H22A H 0.3522 0.4542 0.1832 0.057 Uiso 1 1 calc R . .
N222 N 0.2159(5) 0.4879(3) 0.1068(3) 0.0463(12) Uani 1 1 d U . .
O223 O 0.2697(4) 0.4618(2) 0.0558(2) 0.0483(11) Uani 1 1 d U . .
H223 H 0.2269 0.4699 0.0144 0.058 Uiso 1 1 calc R . .
C231 C -0.0233(6) 0.8796(3) 0.1937(3) 0.0382(12) Uani 1 1 d U . .
H23A H -0.0871 0.8977 0.2087 0.046 Uiso 1 1 calc R . .
N232 N -0.0313(5) 0.8770(2) 0.1244(2) 0.0377(11) Uani 1 1 d U . .
O233 O -0.1402(4) 0.9012(2) 0.0804(2) 0.0477(11) Uani 1 1 d U . .
H233 H -0.1411 0.8979 0.0374 0.057 Uiso 1 1 calc R . .
C241 C -0.1831(6) 0.5127(4) -0.0421(3) 0.0508(15) Uani 1 1 d U . .
H24A H -0.2662 0.5039 -0.0548 0.061 Uiso 1 1 calc R . .
N242 N -0.1250(5) 0.5146(3) 0.0261(3) 0.0476(12) Uani 1 1 d U . .
O243 O -0.2014(4) 0.5076(2) 0.0719(2) 0.0539(12) Uani 1 1 d U . .
H243 H -0.1605 0.5091 0.1148 0.065 Uiso 1 1 calc R . .
C411 C -0.0198(7) 0.8305(4) -0.3085(3) 0.0525(16) Uani 1 1 d U . .
C412 C 0.1119(9) 0.8389(8) -0.3151(4) 0.134(6) Uani 1 1 d U . .
H41A H 0.1415 0.8821 -0.2985 0.202 Uiso 1 1 calc R . .
H41B H 0.1115 0.8336 -0.3653 0.202 Uiso 1 1 calc R . .
H41C H 0.1640 0.8062 -0.2856 0.202 Uiso 1 1 calc R . .
C413 C -0.0552(11) 0.7608(5) -0.3362(5) 0.095(3) Uani 1 1 d U . .
H41D H -0.1362 0.7514 -0.3338 0.143 Uiso 1 1 calc R . .
H41E H 0.0006 0.7298 -0.3063 0.143 Uiso 1 1 calc R . .
H41F H -0.0523 0.7572 -0.3859 0.143 Uiso 1 1 calc R . .
C414 C -0.1041(12) 0.8799(6) -0.3536(4) 0.109(4) Uani 1 1 d U . .
H41G H -0.1846 0.8731 -0.3487 0.164 Uiso 1 1 calc R . .
H41H H -0.1056 0.8749 -0.4040 0.164 Uiso 1 1 calc R . .
H41I H -0.0768 0.9235 -0.3372 0.164 Uiso 1 1 calc R . .
C421 C 0.3894(6) 0.5298(4) 0.4401(4) 0.0618(18) Uani 1 1 d DU . .
C422 C 0.4045(15) 0.5990(6) 0.4691(8) 0.128(8) Uani 0.75 1 d PDU A 1
H42A H 0.3268 0.6161 0.4702 0.192 Uiso 0.75 1 calc PR A 1
H42B H 0.4374 0.6261 0.4380 0.192 Uiso 0.75 1 calc PR A 1
H42C H 0.4590 0.5991 0.5177 0.192 Uiso 0.75 1 calc PR A 1
C423 C 0.3391(14) 0.4881(9) 0.4908(7) 0.137(8) Uani 0.75 1 d PDU A 1
H42D H 0.2604 0.5045 0.4909 0.205 Uiso 0.75 1 calc PR A 1
H42E H 0.3932 0.4902 0.5394 0.205 Uiso 0.75 1 calc PR A 1
H42F H 0.3317 0.4432 0.4741 0.205 Uiso 0.75 1 calc PR A 1
C424 C 0.5123(11) 0.5028(11) 0.4401(7) 0.158(11) Uani 0.75 1 d PDU A 1
H42G H 0.5452 0.5288 0.4080 0.238 Uiso 0.75 1 calc PR A 1
H42H H 0.5035 0.4579 0.4235 0.238 Uiso 0.75 1 calc PR A 1
H42I H 0.5662 0.5046 0.4888 0.238 Uiso 0.75 1 calc PR A 1
C42A C 0.484(3) 0.5816(18) 0.445(2) 0.128(8) Uani 0.25 1 d PDU A 2
H42J H 0.4489 0.6243 0.4469 0.192 Uiso 0.25 1 calc PR A 2
H42K H 0.5129 0.5792 0.4020 0.192 Uiso 0.25 1 calc PR A 2
H42L H 0.5504 0.5747 0.4876 0.192 Uiso 0.25 1 calc PR A 2
C42B C 0.327(3) 0.542(2) 0.4990(17) 0.137(8) Uani 0.25 1 d PDU A 2
H42M H 0.2704 0.5064 0.4985 0.205 Uiso 0.25 1 calc PR A 2
H42N H 0.2834 0.5828 0.4899 0.205 Uiso 0.25 1 calc PR A 2
H42O H 0.3863 0.5433 0.5458 0.205 Uiso 0.25 1 calc PR A 2
C42C C 0.444(4) 0.4622(13) 0.448(2) 0.158(11) Uani 0.25 1 d PDU A 2
H42P H 0.3796 0.4300 0.4358 0.238 Uiso 0.25 1 calc PR A 2
H42Q H 0.4917 0.4557 0.4977 0.238 Uiso 0.25 1 calc PR A 2
H42R H 0.4942 0.4576 0.4159 0.238 Uiso 0.25 1 calc PR A 2
C431 C 0.1523(6) 0.8121(4) 0.4533(3) 0.0538(17) Uani 1 1 d U . .
C432 C 0.2419(8) 0.8608(5) 0.5016(4) 0.075(2) Uani 1 1 d U . .
H43A H 0.3230 0.8510 0.4997 0.113 Uiso 1 1 calc R . .
H43B H 0.2380 0.8572 0.5512 0.113 Uiso 1 1 calc R . .
H43C H 0.2208 0.9049 0.4843 0.113 Uiso 1 1 calc R . .
C433 C 0.0237(7) 0.8268(5) 0.4577(4) 0.078(3) Uani 1 1 d U . .
H43D H 0.0207 0.8217 0.5073 0.117 Uiso 1 1 calc R . .
H43E H -0.0327 0.7967 0.4267 0.117 Uiso 1 1 calc R . .
H43F H 0.0020 0.8712 0.4418 0.117 Uiso 1 1 calc R . .
C434 C 0.1819(9) 0.7420(4) 0.4804(4) 0.074(2) Uani 1 1 d U . .
H43G H 0.2630 0.7310 0.4794 0.111 Uiso 1 1 calc R . .
H43H H 0.1250 0.7121 0.4495 0.111 Uiso 1 1 calc R . .
H43I H 0.1763 0.7384 0.5297 0.111 Uiso 1 1 calc R . .
C441 C -0.2544(7) 0.5414(3) -0.3112(3) 0.066(2) Uani 1 1 d DU . .
C442 C -0.1783(13) 0.5417(12) -0.3690(7) 0.115(7) Uani 0.55 1 d PDU B 1
H44A H -0.0942 0.5502 -0.3444 0.173 Uiso 0.55 1 calc PR B 1
H44B H -0.2089 0.5756 -0.4047 0.173 Uiso 0.55 1 calc PR B 1
H44C H -0.1857 0.4996 -0.3929 0.173 Uiso 0.55 1 calc PR B 1
C443 C -0.3207(16) 0.6023(7) -0.3162(8) 0.085(4) Uani 0.55 1 d PDU B 1
H44D H -0.3683 0.6017 -0.2820 0.128 Uiso 0.55 1 calc PR B 1
H44E H -0.3735 0.6074 -0.3649 0.128 Uiso 0.55 1 calc PR B 1
H44F H -0.2644 0.6385 -0.3051 0.128 Uiso 0.55 1 calc PR B 1
C444 C -0.3260(14) 0.4795(6) -0.3261(7) 0.073(4) Uani 0.55 1 d PDU B 1
H44G H -0.3754 0.4760 -0.2930 0.110 Uiso 0.55 1 calc PR B 1
H44H H -0.2717 0.4425 -0.3195 0.110 Uiso 0.55 1 calc PR B 1
H44I H -0.3775 0.4800 -0.3756 0.110 Uiso 0.55 1 calc PR B 1
C44A C -0.3860(14) 0.5330(14) -0.3067(8) 0.115(7) Uani 0.45 1 d PDU B 2
H44J H -0.3872 0.5367 -0.2567 0.173 Uiso 0.45 1 calc PR B 2
H44K H -0.4160 0.4903 -0.3253 0.173 Uiso 0.45 1 calc PR B 2
H44L H -0.4366 0.5666 -0.3353 0.173 Uiso 0.45 1 calc PR B 2
C44B C -0.229(2) 0.4900(9) -0.3592(9) 0.085(4) Uani 0.45 1 d PDU B 2
H44M H -0.2672 0.4495 -0.3518 0.128 Uiso 0.45 1 calc PR B 2
H44N H -0.1423 0.4833 -0.3480 0.128 Uiso 0.45 1 calc PR B 2
H44O H -0.2598 0.5035 -0.4093 0.128 Uiso 0.45 1 calc PR B 2
C44C C -0.2502(19) 0.6122(7) -0.3398(8) 0.073(4) Uani 0.45 1 d PDU B 2
H44P H -0.2963 0.6409 -0.3175 0.110 Uiso 0.45 1 calc PR B 2
H44Q H -0.2844 0.6128 -0.3919 0.110 Uiso 0.45 1 calc PR B 2
H44R H -0.1672 0.6270 -0.3276 0.110 Uiso 0.45 1 calc PR B 2
C611 C -0.2426(6) 0.8060(3) -0.1167(3) 0.0447(13) Uani 1 1 d U . .
H61A H -0.3131 0.8123 -0.1585 0.054 Uiso 1 1 calc R . .
H61B H -0.2526 0.8335 -0.0771 0.054 Uiso 1 1 calc R . .
N612 N -0.2355(6) 0.7354(3) -0.0938(3) 0.0546(14) Uani 1 1 d U . .
H61K H -0.1655 0.7301 -0.0570 0.066 Uiso 1 1 calc R . .
C613 C -0.2310(9) 0.6904(5) -0.1519(4) 0.072(2) Uani 1 1 d U . .
H61C H -0.1632 0.7015 -0.1701 0.107 Uiso 1 1 calc R . .
H61D H -0.3052 0.6937 -0.1909 0.107 Uiso 1 1 calc R . .
H61E H -0.2216 0.6461 -0.1334 0.107 Uiso 1 1 calc R . .
C614 C -0.3440(8) 0.7163(4) -0.0629(4) 0.0648(19) Uani 1 1 d U . .
H61F H -0.4168 0.7392 -0.0905 0.078 Uiso 1 1 calc R . .
H61G H -0.3591 0.6693 -0.0692 0.078 Uiso 1 1 calc R . .
C615 C -0.3189(7) 0.7333(4) 0.0165(4) 0.0557(15) Uani 1 1 d U . .
C616 C -0.3504(6) 0.7933(4) 0.0382(4) 0.0601(17) Uani 1 1 d U . .
H61H H -0.3896 0.8240 0.0032 0.072 Uiso 1 1 calc R . .
C617 C -0.3237(7) 0.8093(4) 0.1135(4) 0.0639(18) Uani 1 1 d U . .
H61I H -0.3422 0.8508 0.1283 0.077 Uiso 1 1 calc R . .
C618 C -0.2677(6) 0.7601(4) 0.1661(4) 0.0556(16) Uani 1 1 d U . .
H61J H -0.2475 0.7698 0.2158 0.067 Uiso 1 1 calc R . .
C621 C -0.0359(6) 0.5785(4) 0.2791(3) 0.0519(15) Uani 1 1 d U . .
H62A H -0.0417 0.5946 0.3260 0.062 Uiso 1 1 calc R . .
H62B H -0.0946 0.5431 0.2635 0.062 Uiso 1 1 calc R . .
N622 N -0.0659(5) 0.6345(3) 0.2228(3) 0.0484(12) Uani 1 1 d U . .
H62I H -0.0405 0.6219 0.1836 0.058 Uiso 1 1 calc R . .
C623 C 0.0001(7) 0.6960(4) 0.2528(4) 0.061(2) Uani 1 1 d U . .
H62C H -0.0199 0.7301 0.2164 0.091 Uiso 1 1 calc R . .
H62D H 0.0863 0.6880 0.2663 0.091 Uiso 1 1 calc R . .
H62E H -0.0234 0.7097 0.2952 0.091 Uiso 1 1 calc R . .
C624 C -0.2026(6) 0.6441(4) 0.1968(4) 0.0558(16) Uani 1 1 d U . .
H62F H -0.2398 0.6033 0.1750 0.067 Uiso 1 1 calc R . .
H62G H -0.2319 0.6531 0.2390 0.067 Uiso 1 1 calc R . .
C625 C -0.2435(6) 0.6981(4) 0.1430(4) 0.0540(15) Uani 1 1 d U . .
C626 C -0.2669(7) 0.6840(4) 0.0690(3) 0.0530(16) Uani 1 1 d U . .
H62H H -0.2487 0.6426 0.0539 0.064 Uiso 1 1 calc R . .
C631 C 0.3942(6) 0.7831(4) 0.2700(3) 0.0472(14) Uani 1 1 d U . .
H63A H 0.4325 0.8198 0.2524 0.057 Uiso 1 1 calc R . .
H63B H 0.4516 0.7659 0.3138 0.057 Uiso 1 1 calc R . .
N632 N 0.3637(5) 0.7304(3) 0.2129(3) 0.0427(11) Uani 1 1 d U . .
H63K H 0.2939 0.7421 0.1786 0.051 Uiso 1 1 calc R . .
C633 C 0.3414(7) 0.6664(4) 0.2472(4) 0.0574(19) Uani 1 1 d U . .
H63C H 0.3214 0.6326 0.2105 0.086 Uiso 1 1 calc R . .
H63D H 0.2752 0.6718 0.2685 0.086 Uiso 1 1 calc R . .
H63E H 0.4135 0.6540 0.2846 0.086 Uiso 1 1 calc R . .
C634 C 0.4633(6) 0.7233(4) 0.1761(3) 0.0485(14) Uani 1 1 d U . .
H63F H 0.4705 0.7648 0.1523 0.058 Uiso 1 1 calc R . .
H63G H 0.5393 0.7163 0.2137 0.058 Uiso 1 1 calc R . .
C635 C 0.4501(6) 0.6697(3) 0.1208(3) 0.0451(14) Uani 1 1 d U . .
C636 C 0.4997(6) 0.6083(4) 0.1406(4) 0.0539(15) Uani 1 1 d U . .
H63H H 0.5357 0.5991 0.1898 0.065 Uiso 1 1 calc R . .
C637 C 0.4972(7) 0.5596(4) 0.0885(4) 0.0608(17) Uani 1 1 d U . .
H63I H 0.5320 0.5186 0.1032 0.073 Uiso 1 1 calc R . .
C638 C 0.4454(6) 0.5712(4) 0.0178(4) 0.0538(16) Uani 1 1 d U . .
H63J H 0.4431 0.5381 -0.0164 0.065 Uiso 1 1 calc R . .
C641 C 0.1731(6) 0.5654(3) -0.1378(3) 0.0494(15) Uani 1 1 d U . .
H64A H 0.2229 0.5344 -0.1033 0.059 Uiso 1 1 calc R . .
H64B H 0.1938 0.5615 -0.1837 0.059 Uiso 1 1 calc R . .
N642 N 0.1988(6) 0.6332(3) -0.1093(4) 0.0702(17) Uani 1 1 d U . .
H64I H 0.1779 0.6327 -0.0666 0.084 Uiso 1 1 calc R . .
C643 C 0.1265(12) 0.6840(7) -0.1506(9) 0.156(6) Uani 1 1 d U . .
H64C H 0.0421 0.6722 -0.1612 0.233 Uiso 1 1 calc R . .
H64D H 0.1476 0.6899 -0.1955 0.233 Uiso 1 1 calc R . .
H64E H 0.1408 0.7243 -0.1231 0.233 Uiso 1 1 calc R . .
C644 C 0.3373(7) 0.6462(5) -0.0854(4) 0.0679(19) Uani 1 1 d U . .
H64F H 0.3759 0.6185 -0.1140 0.081 Uiso 1 1 calc R . .
H64G H 0.3521 0.6918 -0.0957 0.081 Uiso 1 1 calc R . .
C645 C 0.3946(7) 0.6327(4) -0.0050(4) 0.0588(16) Uani 1 1 d U . .
C646 C 0.3949(7) 0.6811(4) 0.0482(3) 0.0541(16) Uani 1 1 d U . .
H64H H 0.3571 0.7214 0.0337 0.065 Uiso 1 1 calc R . .
N100 N 0.0648(7) 0.6849(4) 0.0601(3) 0.0601(15) Uani 1 1 d U . .
O101 O 0.0509(6) 0.6377(3) 0.0996(3) 0.0813(17) Uani 1 1 d U . .
O102 O -0.0023(13) 0.6830(5) -0.0029(5) 0.187(6) Uani 1 1 d U . .
O103 O 0.1283(6) 0.7316(3) 0.0867(4) 0.091(2) Uani 1 1 d U . .
N200 N -0.2529(8) 0.6741(4) -0.6098(4) 0.086(2) Uani 1 1 d U . .
O201 O -0.2646(8) 0.6662(5) -0.5466(4) 0.141(4) Uani 1 1 d U . .
O202 O -0.3417(8) 0.6870(5) -0.6606(4) 0.128(3) Uani 1 1 d U . .
O203 O -0.1528(7) 0.6710(5) -0.6185(4) 0.116(3) Uani 1 1 d U . .
N300 N -0.5291(9) 0.4766(6) -0.1691(4) 0.102(3) Uani 1 1 d U . .
O301 O -0.6503(8) 0.4722(6) -0.1931(7) 0.178(5) Uani 1 1 d U . .
O302 O -0.4797(7) 0.5224(7) -0.1366(4) 0.145(4) Uani 1 1 d U . .
O303 O -0.4788(6) 0.4263(4) -0.1893(3) 0.096(2) Uani 1 1 d U . .
N400 N -0.5741(7) 0.8543(5) -0.1729(4) 0.086(2) Uani 1 1 d U . .
O401 O -0.5855(8) 0.7974(5) -0.1517(5) 0.125(3) Uani 1 1 d U . .
O402 O -0.6147(9) 0.8994(5) -0.1467(5) 0.136(3) Uani 1 1 d U . .
O403 O -0.5222(6) 0.8669(4) -0.2214(4) 0.102(2) Uani 1 1 d U . .

loop_
_atom_site_aniso_label
_atom_site_aniso_U_11
_atom_site_aniso_U_22
_atom_site_aniso_U_33
_atom_site_aniso_U_23
_atom_site_aniso_U_13
_atom_site_aniso_U_12
Cu1 0.0477(5) 0.0539(6) 0.0242(4) 0.0017(4) 0.0122(3) -0.0018(5)
O1 0.050(2) 0.063(3) 0.0282(18) -0.006(2) 0.0173(17) 0.000(2)
Cu2 0.0448(5) 0.0544(6) 0.0303(4) 0.0010(4) 0.0006(3) -0.0025(4)
O2 0.041(2) 0.065(3) 0.0330(19) 0.002(2) -0.0026(16) -0.010(2)
O3 0.045(2) 0.063(3) 0.0302(18) 0.005(2) 0.0163(16) 0.001(2)
O4 0.048(2) 0.046(3) 0.035(2) -0.0003(18) 0.0005(17) 0.003(2)
C11 0.053(3) 0.059(3) 0.024(2) -0.013(2) 0.016(2) -0.003(3)
C12 0.049(3) 0.053(3) 0.030(2) 0.008(3) 0.002(2) -0.007(3)
C13 0.047(3) 0.062(4) 0.023(2) 0.003(2) 0.011(2) -0.005(3)
C14 0.054(3) 0.026(3) 0.039(3) -0.001(2) 0.004(2) 0.006(2)
C21 0.050(3) 0.051(3) 0.027(2) 0.003(2) 0.015(2) -0.004(3)
C22 0.043(3) 0.052(3) 0.035(3) 0.003(2) 0.002(2) -0.007(3)
C23 0.052(3) 0.049(3) 0.021(2) 0.000(2) 0.013(2) 0.002(3)
C24 0.053(3) 0.053(3) 0.034(3) -0.007(3) -0.003(2) -0.002(3)
C31 0.057(3) 0.059(3) 0.030(2) 0.002(3) 0.020(2) -0.005(3)
C32 0.052(3) 0.059(4) 0.036(3) 0.002(3) 0.000(3) -0.007(3)
C33 0.060(3) 0.059(3) 0.028(2) 0.004(3) 0.020(2) 0.001(3)
C34 0.064(4) 0.060(4) 0.028(3) 0.005(3) -0.010(2) 0.004(3)
C41 0.070(4) 0.053(3) 0.020(2) -0.004(2) 0.016(2) 0.001(3)
C42 0.057(3) 0.063(4) 0.035(3) -0.003(3) -0.002(2) -0.007(3)
C43 0.054(3) 0.064(4) 0.026(2) 0.006(2) 0.019(2) -0.001(3)
C44 0.082(4) 0.045(3) 0.033(3) 0.003(3) -0.001(3) 0.004(3)
C51 0.058(4) 0.062(4) 0.028(3) 0.005(3) 0.009(2) 0.011(3)
C52 0.060(4) 0.077(4) 0.035(3) -0.004(3) 0.007(3) 0.000(3)
C53 0.051(3) 0.059(4) 0.032(3) 0.007(3) 0.011(2) 0.000(3)
C54 0.083(4) 0.033(3) 0.030(3) 0.007(2) 0.004(3) 0.004(3)
C61 0.055(3) 0.044(3) 0.031(2) -0.007(2) 0.011(2) -0.007(3)
C62 0.049(3) 0.073(4) 0.036(3) 0.004(3) 0.007(2) -0.004(3)
C63 0.041(3) 0.062(3) 0.026(2) 0.005(2) 0.008(2) 0.000(3)
C64 0.069(4) 0.044(3) 0.042(3) 0.004(3) 0.012(3) 0.002(3)
C211 0.052(3) 0.050(4) 0.034(3) 0.004(3) 0.016(2) -0.008(3)
N212 0.050(3) 0.050(3) 0.022(2) 0.001(2) 0.0044(18) -0.002(2)
O213 0.052(3) 0.085(4) 0.030(2) 0.006(2) 0.0061(18) -0.014(3)
C221 0.048(3) 0.054(4) 0.032(3) -0.006(3) -0.001(2) 0.004(3)
N222 0.057(3) 0.045(3) 0.032(2) -0.002(2) 0.005(2) -0.002(3)
O223 0.059(3) 0.045(3) 0.037(2) -0.0035(19) 0.007(2) 0.006(2)
C231 0.049(3) 0.043(3) 0.026(2) -0.007(2) 0.014(2) 0.000(3)
N232 0.048(3) 0.035(2) 0.027(2) 0.0024(19) 0.0050(19) 0.002(2)
O233 0.048(3) 0.066(3) 0.0281(19) 0.0009(19) 0.0101(18) -0.003(2)
C241 0.050(3) 0.062(4) 0.034(3) -0.006(3) 0.002(2) -0.003(3)
N242 0.052(3) 0.051(3) 0.036(2) -0.005(2) 0.007(2) 0.003(3)
O243 0.059(3) 0.068(3) 0.036(2) 0.000(2) 0.0138(19) 0.004(2)
C411 0.073(4) 0.063(4) 0.024(3) -0.003(3) 0.017(3) 0.005(3)
C412 0.108(7) 0.269(18) 0.037(4) -0.051(7) 0.038(4) -0.062(10)
C413 0.158(10) 0.085(7) 0.053(5) -0.012(4) 0.047(6) 0.009(7)
C414 0.186(11) 0.115(8) 0.029(4) 0.020(4) 0.033(5) 0.066(8)
C421 0.061(4) 0.071(5) 0.041(3) 0.002(3) -0.005(3) 0.004(4)
C422 0.135(15) 0.090(10) 0.098(12) -0.013(8) -0.069(11) -0.021(10)
C423 0.154(12) 0.159(17) 0.055(6) 0.062(10) -0.040(7) -0.067(14)
C424 0.080(10) 0.31(3) 0.056(6) -0.056(12) -0.033(8) 0.079(15)
C42A 0.135(15) 0.090(10) 0.098(12) -0.013(8) -0.069(11) -0.021(10)
C42B 0.154(12) 0.159(17) 0.055(6) 0.062(10) -0.040(7) -0.067(14)
C42C 0.080(10) 0.31(3) 0.056(6) -0.056(12) -0.033(8) 0.079(15)
C431 0.061(4) 0.079(5) 0.024(3) 0.000(3) 0.018(3) 0.003(3)
C432 0.090(6) 0.092(7) 0.042(4) -0.018(4) 0.016(4) -0.007(5)
C433 0.070(5) 0.136(8) 0.033(3) 0.008(4) 0.023(3) 0.013(5)
C434 0.113(7) 0.070(5) 0.049(4) 0.014(4) 0.039(4) 0.003(5)
C441 0.094(5) 0.051(4) 0.033(3) 0.007(3) -0.014(3) 0.005(4)
C442 0.088(9) 0.22(2) 0.019(5) -0.005(8) -0.013(5) -0.003(12)
C443 0.101(11) 0.089(10) 0.048(7) -0.010(7) -0.009(7) 0.032(9)
C444 0.100(10) 0.063(7) 0.037(5) -0.016(5) -0.012(6) 0.018(7)
C44A 0.088(9) 0.22(2) 0.019(5) -0.005(8) -0.013(5) -0.003(12)
C44B 0.101(11) 0.089(10) 0.048(7) -0.010(7) -0.009(7) 0.032(9)
C44C 0.100(10) 0.063(7) 0.037(5) -0.016(5) -0.012(6) 0.018(7)
C611 0.049(3) 0.051(3) 0.033(3) -0.007(3) 0.010(2) -0.008(3)
N612 0.061(3) 0.056(3) 0.046(3) 0.005(3) 0.015(2) -0.017(3)
C613 0.086(7) 0.067(5) 0.056(4) -0.002(4) 0.011(4) -0.008(5)
C614 0.067(4) 0.070(4) 0.057(4) 0.013(3) 0.018(3) -0.009(4)
C615 0.056(3) 0.058(4) 0.057(3) 0.003(3) 0.022(3) -0.004(3)
C616 0.046(3) 0.068(4) 0.074(4) 0.007(4) 0.029(3) -0.003(3)
C617 0.050(4) 0.071(4) 0.079(4) 0.003(4) 0.031(3) 0.001(3)
C618 0.050(3) 0.068(4) 0.060(4) -0.006(3) 0.033(3) -0.004(3)
C621 0.048(3) 0.071(4) 0.035(3) 0.003(3) 0.008(2) -0.001(3)
N622 0.045(3) 0.056(3) 0.048(3) -0.002(2) 0.019(2) -0.006(2)
C623 0.044(4) 0.062(5) 0.070(4) -0.021(4) 0.004(3) 0.004(3)
C624 0.047(3) 0.072(4) 0.052(3) -0.004(3) 0.018(3) 0.000(3)
C625 0.042(3) 0.068(4) 0.055(3) 0.001(3) 0.019(3) 0.000(3)
C626 0.056(4) 0.057(4) 0.048(3) 0.007(3) 0.018(3) -0.012(3)
C631 0.050(3) 0.058(4) 0.035(3) -0.004(3) 0.013(2) -0.012(3)
N632 0.039(3) 0.046(3) 0.043(2) 0.006(2) 0.012(2) -0.001(2)
C633 0.060(4) 0.063(5) 0.057(4) 0.007(3) 0.030(3) -0.013(4)
C634 0.040(3) 0.062(4) 0.048(3) 0.008(3) 0.019(3) -0.005(3)
C635 0.040(3) 0.054(4) 0.046(3) 0.005(3) 0.021(2) 0.004(3)
C636 0.047(3) 0.066(4) 0.051(3) 0.006(3) 0.017(3) 0.005(3)
C637 0.057(4) 0.057(4) 0.070(4) 0.004(3) 0.019(3) 0.002(3)
C638 0.053(4) 0.046(4) 0.062(4) -0.002(3) 0.016(3) 0.004(3)
C641 0.062(4) 0.048(3) 0.040(3) -0.003(3) 0.018(3) 0.002(3)
N642 0.076(4) 0.053(4) 0.068(4) -0.006(3) -0.003(3) -0.007(3)
C643 0.099(10) 0.099(9) 0.238(17) 0.075(11) -0.004(10) 0.005(8)
C644 0.069(4) 0.079(5) 0.052(4) 0.000(3) 0.010(3) -0.005(4)
C645 0.056(3) 0.070(4) 0.049(3) 0.004(3) 0.012(3) -0.002(3)
C646 0.050(4) 0.069(4) 0.043(3) 0.005(3) 0.012(3) 0.006(3)
N100 0.079(4) 0.045(3) 0.058(3) 0.000(3) 0.021(3) -0.004(3)
O101 0.120(5) 0.056(3) 0.085(4) -0.011(3) 0.058(4) -0.010(3)
O102 0.296(14) 0.087(6) 0.099(5) -0.015(5) -0.076(7) 0.044(8)
O103 0.072(4) 0.056(4) 0.125(5) 0.006(4) -0.004(4) -0.016(3)
N200 0.087(6) 0.109(7) 0.057(4) 0.001(4) 0.015(4) 0.012(5)
O201 0.128(7) 0.214(11) 0.099(5) 0.051(6) 0.061(5) 0.056(7)
O202 0.132(7) 0.160(8) 0.070(4) 0.016(5) -0.005(4) 0.039(6)
O203 0.101(6) 0.165(8) 0.098(5) -0.026(5) 0.052(5) 0.006(5)
N300 0.081(6) 0.175(11) 0.057(5) 0.016(5) 0.030(4) 0.052(7)
O301 0.087(6) 0.215(12) 0.236(12) 0.023(9) 0.053(7) 0.080(7)
O302 0.083(5) 0.262(13) 0.083(5) -0.065(7) 0.012(4) 0.033(7)
O303 0.079(4) 0.158(7) 0.059(3) 0.011(4) 0.030(3) 0.052(4)
N400 0.072(5) 0.093(6) 0.093(5) 0.015(5) 0.025(4) -0.007(5)
O401 0.133(7) 0.109(7) 0.134(7) 0.044(5) 0.037(5) -0.005(5)
O402 0.138(7) 0.139(8) 0.162(8) -0.041(7) 0.096(7) -0.030(6)
O403 0.076(4) 0.150(7) 0.086(4) 0.012(4) 0.032(3) 0.005(4)

loop_
_atom_type_symbol
_atom_type_description
_atom_type_scat_dispersion_real
_atom_type_scat_dispersion_imag
_atom_type_scat_source
C C 0.0181 0.0091 'International Tables Vol C Tables 4.2.6.8 and 6.1.1.4'
H H 0.0000 0.0000 'International Tables Vol C Tables 4.2.6.8 and 6.1.1.4'
N N 0.0311 0.0180 'International Tables Vol C Tables 4.2.6.8 and 6.1.1.4'
O O 0.0492 0.0322 'International Tables Vol C Tables 4.2.6.8 and 6.1.1.4'
Cu Cu -1.9646 0.5888 'International Tables Vol C Tables 4.2.6.8 and 6.1.1.4'

loop_
_geom_angle_atom_site_label_1
_geom_angle_atom_site_label_2
_geom_angle_atom_site_label_3
_geom_angle
O1 Cu1 O3 171.7(2)
O1 Cu1 N212 92.32(17)
O3 Cu1 N212 91.59(17)
O1 Cu1 N232 87.48(18)
O3 Cu1 N232 91.61(18)
N212 Cu1 N232 158.2(2)
C11 O1 Cu1 128.3(4)
O4 Cu2 O2 172.7(2)
O4 Cu2 N242 93.22(19)
O2 Cu2 N242 89.99(19)
O4 Cu2 N222 88.20(19)
O2 Cu2 N222 91.78(19)
N242 Cu2 N222 154.1(2)
O4 Cu2 O101 95.8(2)
O2 Cu2 O101 77.3(2)
N242 Cu2 O101 97.1(2)
N222 Cu2 O101 108.5(2)
C12 O2 Cu2 123.7(4)
C13 O3 Cu1 125.7(4)
C14 O4 Cu2 127.4(4)
O1 C11 C21 124.9(5)
O1 C11 C61 118.1(5)
C21 C11 C61 117.0(5)
O2 C12 C62 117.3(6)
O2 C12 C22 123.7(6)
C62 C12 C22 119.0(5)
O3 C13 C63 117.3(5)
O3 C13 C23 123.9(5)
C63 C13 C23 118.7(5)
O4 C14 C64 117.7(6)
O4 C14 C24 123.5(5)
C64 C14 C24 118.8(6)
C11 C21 C31 120.4(5)
C11 C21 C211 122.5(5)
C31 C21 C211 117.0(5)
C12 C22 C32 117.9(6)
C12 C22 C221 125.2(5)
C32 C22 C221 116.9(6)
C13 C23 C33 118.4(5)
C13 C23 C231 124.5(5)
C33 C23 C231 117.0(5)
C34 C24 C14 117.8(6)
C34 C24 C241 118.4(6)
C14 C24 C241 123.8(5)
C41 C31 C21 122.8(5)
C41 C31 H31A 118.6
C21 C31 H31A 118.6
C42 C32 C22 123.5(7)
C42 C32 H32A 118.2
C22 C32 H32A 118.2
C43 C33 C23 122.9(6)
C43 C33 H33A 118.5
C23 C33 H33A 118.5
C44 C34 C24 123.7(7)
C44 C34 H34A 118.2
C24 C34 H34A 118.2
C31 C41 C51 116.5(5)
C31 C41 C411 123.0(6)
C51 C41 C411 120.4(6)
C32 C42 C52 115.9(6)
C32 C42 C421 122.0(7)
C52 C42 C421 122.0(6)
C33 C43 C53 117.4(5)
C33 C43 C431 122.9(5)
C53 C43 C431 119.7(6)
C54 C44 C34 116.8(6)
C54 C44 C441 122.2(6)
C34 C44 C441 121.0(7)
C61 C51 C41 122.9(6)
C61 C51 H51A 118.5
C41 C51 H51A 118.5
C62 C52 C42 123.9(6)
C62 C52 H52A 118.0
C42 C52 H52A 118.0
C63 C53 C43 121.2(6)
C63 C53 H53A 119.4
C43 C53 H53A 119.4
C44 C54 C64 124.9(7)
C44 C54 H54A 117.5
C64 C54 H54A 117.5
C51 C61 C11 120.4(6)
C51 C61 C611 120.7(6)
C11 C61 C611 118.6(5)
C52 C62 C12 119.6(6)
C52 C62 C621 121.7(6)
C12 C62 C621 118.7(6)
C13 C63 C53 121.3(6)
C13 C63 C631 117.8(5)
C53 C63 C631 120.9(6)
C54 C64 C14 117.9(7)
C54 C64 C641 122.9(6)
C14 C64 C641 119.1(6)
N212 C211 C21 124.3(5)
N212 C211 H21A 117.8
C21 C211 H21A 117.8
C211 N212 O213 111.5(5)
C211 N212 Cu1 127.2(4)
O213 N212 Cu1 121.2(3)
N212 O213 H213 109.5
N222 C221 C22 119.4(6)
N222 C221 H22A 120.3
C22 C221 H22A 120.3
C221 N222 O223 112.8(5)
C221 N222 Cu2 129.4(5)
O223 N222 Cu2 117.2(3)
N222 O223 H223 109.5
N232 C231 C23 121.3(5)
N232 C231 H23A 119.4
C23 C231 H23A 119.4
C231 N232 O233 113.3(5)
C231 N232 Cu1 128.8(4)
O233 N232 Cu1 117.7(3)
N232 O233 H233 109.5
N242 C241 C24 124.1(6)
N242 C241 H24A 118.0
C24 C241 H24A 118.0
C241 N242 O243 112.9(5)
C241 N242 Cu2 127.7(5)
O243 N242 Cu2 119.4(3)
N242 O243 H243 109.5
C414 C411 C413 111.0(8)
C414 C411 C41 110.9(6)
C413 C411 C41 109.1(6)
C414 C411 C412 111.5(8)
C413 C411 C412 104.1(8)
C41 C411 C412 110.0(6)
C411 C412 H41A 109.5
C411 C412 H41B 109.5
H41A C412 H41B 109.5
C411 C412 H41C 109.5
H41A C412 H41C 109.5
H41B C412 H41C 109.5
C411 C413 H41D 109.5
C411 C413 H41E 109.5
H41D C413 H41E 109.5
C411 C413 H41F 109.5
H41D C413 H41F 109.5
H41E C413 H41F 109.5
C411 C414 H41G 109.5
C411 C414 H41H 109.5
H41G C414 H41H 109.5
C411 C414 H41I 109.5
H41G C414 H41I 109.5
H41H C414 H41I 109.5
C42A C421 C42C 111.5(15)
C42A C421 C422 46.7(17)
C42C C421 C422 145.0(17)
C42A C421 C424 66.1(18)
C42C C421 C424 46.2(17)
C422 C421 C424 109.2(9)
C42A C421 C42B 109.5(15)
C42C C421 C42B 109.9(15)
C422 C421 C42B 66.9(17)
C424 C421 C42B 134.0(16)
C42A C421 C423 139.2(18)
C42C C421 C423 69.1(17)
C422 C421 C423 108.3(10)
C424 C421 C423 108.6(10)
C42B C421 C423 43.1(15)
C42A C421 C42 112.1(18)
C42C C421 C42 103.9(17)
C422 C421 C42 109.9(8)
C424 C421 C42 114.0(7)
C42B C421 C42 109.7(16)
C423 C421 C42 106.8(7)
C421 C422 H42A 109.5
C421 C422 H42B 109.5
H42A C422 H42B 109.5
C421 C422 H42C 109.5
H42A C422 H42C 109.5
H42B C422 H42C 109.5
C421 C423 H42D 109.5
C421 C423 H42E 109.5
H42D C423 H42E 109.5
C421 C423 H42F 109.5
H42D C423 H42F 109.5
H42E C423 H42F 109.5
C421 C424 H42G 109.5
C421 C424 H42H 109.5
H42G C424 H42H 109.5
C421 C424 H42I 109.5
H42G C424 H42I 109.5
H42H C424 H42I 109.5
C421 C42A H42J 109.5
C421 C42A H42K 109.5
H42J C42A H42K 109.5
C421 C42A H42L 109.5
H42J C42A H42L 109.5
H42K C42A H42L 109.5
C421 C42B H42M 109.5
C421 C42B H42N 109.5
H42M C42B H42N 109.5
C421 C42B H42O 109.5
H42M C42B H42O 109.5
H42N C42B H42O 109.5
C421 C42C H42P 109.5
C421 C42C H42Q 109.5
H42P C42C H42Q 109.5
C421 C42C H42R 109.5
H42P C42C H42R 109.5
H42Q C42C H42R 109.5
C434 C431 C433 106.9(7)
C434 C431 C432 110.6(6)
C433 C431 C432 109.5(6)
C434 C431 C43 111.0(6)
C433 C431 C43 111.6(5)
C432 C431 C43 107.3(6)
C431 C432 H43A 109.5
C431 C432 H43B 109.5
H43A C432 H43B 109.5
C431 C432 H43C 109.5
H43A C432 H43C 109.5
H43B C432 H43C 109.5
C431 C433 H43D 109.5
C431 C433 H43E 109.5
H43D C433 H43E 109.5
C431 C433 H43F 109.5
H43D C433 H43F 109.5
H43E C433 H43F 109.5
C431 C434 H43G 109.5
C431 C434 H43H 109.5
H43G C434 H43H 109.5
C431 C434 H43I 109.5
H43G C434 H43I 109.5
H43H C434 H43I 109.5
C443 C441 C44B 139.6(10)
C443 C441 C444 117.5(10)
C44B C441 C444 58.5(10)
C443 C441 C44A 66.0(11)
C44B C441 C44A 109.0(11)
C444 C441 C44A 54.6(10)
C443 C441 C44C 40.9(9)
C44B C441 C44C 114.1(10)
C444 C441 C44C 142.3(10)
C44A C441 C44C 104.5(10)
C443 C441 C442 109.4(10)
C44B C441 C442 47.6(10)
C444 C441 C442 104.7(9)
C44A C441 C442 140.8(8)
C44C C441 C442 70.9(10)
C443 C441 C44 107.9(8)
C44B C441 C44 111.1(9)
C444 C441 C44 108.5(7)
C44A C441 C44 109.6(7)
C44C C441 C44 108.2(8)
C442 C441 C44 108.6(7)
C441 C442 H44A 109.5
C441 C442 H44B 109.5
H44A C442 H44B 109.5
C441 C442 H44C 109.5
H44A C442 H44C 109.5
H44B C442 H44C 109.5
C441 C443 H44D 109.5
C441 C443 H44E 109.5
H44D C443 H44E 109.5
C441 C443 H44F 109.5
H44D C443 H44F 109.5
H44E C443 H44F 109.5
C441 C444 H44G 109.5
C441 C444 H44H 109.5
H44G C444 H44H 109.5
C441 C444 H44I 109.5
H44G C444 H44I 109.5
H44H C444 H44I 109.5
C441 C44A H44J 109.5
C441 C44A H44K 109.5
H44J C44A H44K 109.5
C441 C44A H44L 109.5
H44J C44A H44L 109.5
H44K C44A H44L 109.5
C441 C44B H44M 109.5
C441 C44B H44N 109.5
H44M C44B H44N 109.5
C441 C44B H44O 109.5
H44M C44B H44O 109.5
H44N C44B H44O 109.5
C441 C44C H44P 109.5
C441 C44C H44Q 109.5
H44P C44C H44Q 109.5
C441 C44C H44R 109.5
H44P C44C H44R 109.5
H44Q C44C H44R 109.5
C61 C611 N612 111.3(6)
C61 C611 H61A 109.4
N612 C611 H61A 109.4
C61 C611 H61B 109.4
N612 C611 H61B 109.4
H61A C611 H61B 108.0
C613 N612 C611 113.0(5)
C613 N612 C614 109.6(6)
C611 N612 C614 111.4(6)
C613 N612 H61K 107.6
C611 N612 H61K 107.6
C614 N612 H61K 107.6
N612 C613 H61C 109.5
N612 C613 H61D 109.5
H61C C613 H61D 109.5
N612 C613 H61E 109.5
H61C C613 H61E 109.5
H61D C613 H61E 109.5
C615 C614 N612 112.1(6)
C615 C614 H61F 109.2
N612 C614 H61F 109.2
C615 C614 H61G 109.2
N612 C614 H61G 109.2
H61F C614 H61G 107.9
C616 C615 C626 120.6(7)
C616 C615 C614 121.2(7)
C626 C615 C614 118.1(7)
C615 C616 C617 120.6(7)
C615 C616 H61H 119.7
C617 C616 H61H 119.7
C616 C617 C618 118.4(7)
C616 C617 H61I 120.8
C618 C617 H61I 120.8
C625 C618 C617 120.0(7)
C625 C618 H61J 120.0
C617 C618 H61J 120.0
C62 C621 N622 110.6(5)
C62 C621 H62A 109.5
N622 C621 H62A 109.5
C62 C621 H62B 109.5
N622 C621 H62B 109.5
H62A C621 H62B 108.1
C623 N622 C624 112.6(6)
C623 N622 C621 111.3(6)
C624 N622 C621 109.3(5)
C623 N622 H62I 107.8
C624 N622 H62I 107.8
C621 N622 H62I 107.8
N622 C623 H62C 109.5
N622 C623 H62D 109.5
H62C C623 H62D 109.5
N622 C623 H62E 109.5
H62C C623 H62E 109.5
H62D C623 H62E 109.5
C625 C624 N622 114.7(6)
C625 C624 H62F 108.6
N622 C624 H62F 108.6
C625 C624 H62G 108.6
N622 C624 H62G 108.6
H62F C624 H62G 107.6
C618 C625 C626 120.7(7)
C618 C625 C624 120.2(6)
C626 C625 C624 118.9(7)
C625 C626 C615 119.4(7)
C625 C626 H62H 120.3
C615 C626 H62H 120.3
N632 C631 C63 110.9(5)
N632 C631 H63A 109.5
C63 C631 H63A 109.5
N632 C631 H63B 109.5
C63 C631 H63B 109.5
H63A C631 H63B 108.0
C631 N632 C634 110.8(5)
C631 N632 C633 109.5(5)
C634 N632 C633 111.2(5)
C631 N632 H63K 108.4
C634 N632 H63K 108.4
C633 N632 H63K 108.4
N632 C633 H63C 109.5
N632 C633 H63D 109.5
H63C C633 H63D 109.5
N632 C633 H63E 109.5
H63C C633 H63E 109.5
H63D C633 H63E 109.5
C635 C634 N632 117.4(5)
C635 C634 H63F 108.0
N632 C634 H63F 108.0
C635 C634 H63G 108.0
N632 C634 H63G 108.0
H63F C634 H63G 107.2
C646 C635 C636 117.8(7)
C646 C635 C634 121.1(7)
C636 C635 C634 120.9(6)
C635 C636 C637 121.4(7)
C635 C636 H63H 119.3
C637 C636 H63H 119.3
C638 C637 C636 120.6(7)
C638 C637 H63I 119.7
C636 C637 H63I 119.7
C637 C638 C645 120.1(7)
C637 C638 H63J 119.9
C645 C638 H63J 119.9
N642 C641 C64 110.5(6)
N642 C641 H64A 109.6
C64 C641 H64A 109.6
N642 C641 H64B 109.6
C64 C641 H64B 109.6
H64A C641 H64B 108.1
C643 N642 C641 116.6(9)
C643 N642 C644 115.6(8)
C641 N642 C644 110.5(6)
C643 N642 H64I 104.1
C641 N642 H64I 104.1
C644 N642 H64I 104.1
N642 C643 H64C 109.5
N642 C643 H64D 109.5
H64C C643 H64D 109.5
N642 C643 H64E 109.5
H64C C643 H64E 109.5
H64D C643 H64E 109.5
C645 C644 N642 112.7(6)
C645 C644 H64F 109.1
N642 C644 H64F 109.1
C645 C644 H64G 109.1
N642 C644 H64G 109.1
H64F C644 H64G 107.8
C638 C645 C646 118.9(7)
C638 C645 C644 120.1(7)
C646 C645 C644 121.0(7)
C635 C646 C645 121.1(7)
C635 C646 H64H 119.5
C645 C646 H64H 119.5
O103 N100 O102 124.5(9)
O103 N100 O101 120.4(7)
O102 N100 O101 114.3(9)
N100 O101 Cu2 126.2(5)
O203 N200 O202 121.0(8)
O203 N200 O201 119.1(9)
O202 N200 O201 119.8(9)
O302 N300 O303 126.9(10)
O302 N300 O301 122.3(10)
O303 N300 O301 110.8(11)
O402 N400 O401 119.0(9)
O402 N400 O403 118.2(10)
O401 N400 O403 122.8(11)

loop_
_geom_bond_atom_site_label_1
_geom_bond_atom_site_label_2
_geom_bond_distance
Cu1 O1 1.890(4)
Cu1 O3 1.898(4)
Cu1 N212 1.962(5)
Cu1 N232 1.963(5)
O1 C11 1.313(6)
Cu2 O4 1.894(4)
Cu2 O2 1.913(4)
Cu2 N242 1.935(5)
Cu2 N222 1.972(6)
Cu2 O101 2.401(6)
O2 C12 1.333(6)
O3 C13 1.332(6)
O4 C14 1.340(7)
C11 C21 1.403(8)
C11 C61 1.431(8)
C12 C62 1.393(9)
C12 C22 1.412(9)
C13 C63 1.383(8)
C13 C23 1.411(8)
C14 C64 1.413(9)
C14 C24 1.424(9)
C21 C31 1.418(7)
C21 C211 1.458(8)
C22 C32 1.433(8)
C22 C221 1.459(8)
C23 C33 1.419(6)
C23 C231 1.432(8)
C24 C34 1.409(7)
C24 C241 1.433(8)
C31 C41 1.374(9)
C31 H31A 0.9300
C32 C42 1.364(9)
C32 H32A 0.9300
C33 C43 1.364(8)
C33 H33A 0.9300
C34 C44 1.359(9)
C34 H34A 0.9300
C41 C51 1.401(9)
C41 C411 1.526(7)
C42 C52 1.390(10)
C42 C421 1.533(8)
C43 C53 1.404(9)
C43 C431 1.538(7)
C44 C54 1.351(11)
C44 C441 1.584(9)
C51 C61 1.386(8)
C51 H51A 0.9300
C52 C62 1.385(9)
C52 H52A 0.9300
C53 C63 1.387(7)
C53 H53A 0.9300
C54 C64 1.391(9)
C54 H54A 0.9300
C61 C611 1.486(9)
C62 C621 1.494(10)
C63 C631 1.507(8)
C64 C641 1.495(10)
C211 N212 1.279(6)
C211 H21A 0.9300
N212 O213 1.420(6)
O213 H213 0.8200
C221 N222 1.292(7)
C221 H22A 0.9300
N222 O223 1.392(6)
O223 H223 0.8200
C231 N232 1.300(6)
C231 H23A 0.9300
N232 O233 1.382(6)
O233 H233 0.8200
C241 N242 1.284(7)
C241 H24A 0.9300
N242 O243 1.405(6)
O243 H243 0.8200
C411 C414 1.485(11)
C411 C413 1.523(12)
C411 C412 1.556(12)
C412 H41A 0.9600
C412 H41B 0.9600
C412 H41C 0.9600
C413 H41D 0.9600
C413 H41E 0.9600
C413 H41F 0.9600
C414 H41G 0.9600
C414 H41H 0.9600
C414 H41I 0.9600
C421 C42A 1.492(18)
C421 C42C 1.494(18)
C421 C422 1.499(13)
C421 C424 1.508(12)
C421 C42B 1.510(18)
C421 C423 1.513(12)
C422 H42A 0.9600
C422 H42B 0.9600
C422 H42C 0.9600
C423 H42D 0.9600
C423 H42E 0.9600
C423 H42F 0.9600
C424 H42G 0.9600
C424 H42H 0.9600
C424 H42I 0.9600
C42A H42J 0.9600
C42A H42K 0.9600
C42A H42L 0.9600
C42B H42M 0.9600
C42B H42N 0.9600
C42B H42O 0.9600
C42C H42P 0.9600
C42C H42Q 0.9600
C42C H42R 0.9600
C431 C434 1.517(11)
C431 C433 1.527(10)
C431 C432 1.531(10)
C432 H43A 0.9600
C432 H43B 0.9600
C432 H43C 0.9600
C433 H43D 0.9600
C433 H43E 0.9600
C433 H43F 0.9600
C434 H43G 0.9600
C434 H43H 0.9600
C434 H43I 0.9600
C441 C443 1.438(13)
C441 C44B 1.470(14)
C441 C444 1.481(13)
C441 C44A 1.541(15)
C441 C44C 1.542(14)
C441 C442 1.584(13)
C442 H44A 0.9600
C442 H44B 0.9600
C442 H44C 0.9600
C443 H44D 0.9600
C443 H44E 0.9600
C443 H44F 0.9600
C444 H44G 0.9600
C444 H44H 0.9600
C444 H44I 0.9600
C44A H44J 0.9600
C44A H44K 0.9600
C44A H44L 0.9600
C44B H44M 0.9600
C44B H44N 0.9600
C44B H44O 0.9600
C44C H44P 0.9600
C44C H44Q 0.9600
C44C H44R 0.9600
C611 N612 1.492(9)
C611 H61A 0.9700
C611 H61B 0.9700
N612 C613 1.447(10)
N612 C614 1.563(9)
N612 H61K 0.9100
C613 H61C 0.9600
C613 H61D 0.9600
C613 H61E 0.9600
C614 C615 1.498(10)
C614 H61F 0.9700
C614 H61G 0.9700
C615 C616 1.365(11)
C615 C626 1.421(10)
C616 C617 1.416(10)
C616 H61H 0.9300
C617 C618 1.431(11)
C617 H61I 0.9300
C618 C625 1.385(10)
C618 H61J 0.9300
C621 N622 1.534(9)
C621 H62A 0.9700
C621 H62B 0.9700
N622 C623 1.486(9)
N622 C624 1.515(9)
N622 H62I 0.9100
C623 H62C 0.9600
C623 H62D 0.9600
C623 H62E 0.9600
C624 C625 1.483(10)
C624 H62F 0.9700
C624 H62G 0.9700
C625 C626 1.389(9)
C626 H62H 0.9300
C631 N632 1.492(8)
C631 H63A 0.9700
C631 H63B 0.9700
N632 C634 1.505(7)
N632 C633 1.507(8)
N632 H63K 0.9100
C633 H63C 0.9600
C633 H63D 0.9600
C633 H63E 0.9600
C634 C635 1.489(9)
C634 H63F 0.9700
C634 H63G 0.9700
C635 C646 1.370(9)
C635 C636 1.375(10)
C636 C637 1.396(10)
C636 H63H 0.9300
C637 C638 1.330(10)
C637 H63I 0.9300
C638 C645 1.393(11)
C638 H63J 0.9300
C641 N642 1.476(9)
C641 H64A 0.9700
C641 H64B 0.9700
N642 C643 1.413(13)
N642 C644 1.543(11)
N642 H64I 0.9100
C643 H64C 0.9600
C643 H64D 0.9600
C643 H64E 0.9600
C644 C645 1.513(10)
C644 H64F 0.9700
C644 H64G 0.9700
C645 C646 1.409(10)
C646 H64H 0.9300
N100 O103 1.215(9)
N100 O102 1.230(9)
N100 O101 1.254(8)
N200 O203 1.203(10)
N200 O202 1.219(9)
N200 O201 1.258(9)
N300 O302 1.171(14)
N300 O303 1.281(11)
N300 O301 1.336(12)
N400 O402 1.195(11)
N400 O401 1.241(11)
N400 O403 1.256(9)

loop_
_platon_squeeze_void_nr
_platon_squeeze_void_average_x
_platon_squeeze_void_average_y
_platon_squeeze_void_average_z
_platon_squeeze_void_volume
_platon_squeeze_void_count_electrons
_platon_squeeze_void_content
1 -0.500 0.123 0.500 1007 145 ' '
2 0.451 0.431 0.982 14 2 ' '
3 0.548 0.931 0.018 14 2 ' '
